data_4507792
loop_
_publ_author_name
'Gee, William J.'
'Batten, Stuart R.'

_publ_section_title
;
 Cuprous Halide Complexes of a Variable Length Ligand: Helices, Cluster
 Chains, and Nets Containing Large Solvated Channels
;
_journal_issue 6
_journal_name_full 'Crystal Growth &amp; Design'
_journal_page_first 2335
_journal_paper_doi 10.1021/cg3018858
_journal_volume 13
_journal_year 2013
_chemical_formula_moiety 'C12 H19 Cu2 I3 N2 O2'
_chemical_formula_sum 'C12 H19 Cu2 I3 N2 O2'
_chemical_formula_weight 731.07
_chemical_name_systematic
; 
 ? 
;
_space_group_IT_number 2
_symmetry_cell_setting triclinic
_symmetry_space_group_name_Hall '-P 1'
_symmetry_space_group_name_H-M 'P -1'
_atom_sites_solution_hydrogens geom
_atom_sites_solution_primary direct
_atom_sites_solution_secondary difmap
_audit_creation_method SHELXL-97
_cell_angle_alpha 107.31(3)
_cell_angle_beta 91.80(3)
_cell_angle_gamma 96.29(3)
_cell_formula_units_Z 2
_cell_length_a 8.4710(17)
_cell_length_b 8.8950(18)
_cell_length_c 12.919(3)
_cell_measurement_reflns_used 16250
_cell_measurement_temperature 123(2)
_cell_measurement_theta_max 28.72
_cell_measurement_theta_min 2.42
_cell_volume 921.7(4)
_computing_cell_refinement 'XDS (Kabsch, 1993)'
_computing_data_collection 'Blu-Ice (McPhillips et al, 2002)'
_computing_data_reduction 'XDS (Kabsch, 1993)'
_computing_molecular_graphics X-SEED
_computing_publication_material 'XCIF V6.12 (BrukerAXS, 2001).'
_computing_structure_refinement 'SHELXL-97 (Sheldrick, 1997)'
_computing_structure_solution 'SHELXS-97 (Sheldrick, 1990)'
_diffrn_ambient_temperature 123(2)
_diffrn_detector_area_resol_mean none
_diffrn_measured_fraction_theta_full 0.991
_diffrn_measured_fraction_theta_max 0.961
_diffrn_measurement_device_type 'ADSC Quantum 210r'
_diffrn_measurement_method 'scans in phi'
_diffrn_radiation_monochromator silicon
_diffrn_radiation_source 'Australian synchrotron MX1'
_diffrn_radiation_type synchrotron
_diffrn_radiation_wavelength 0.71073
_diffrn_reflns_av_R_equivalents 0.0548
_diffrn_reflns_av_sigmaI/netI 0.0418
_diffrn_reflns_limit_h_max 11
_diffrn_reflns_limit_h_min -11
_diffrn_reflns_limit_k_max 11
_diffrn_reflns_limit_k_min -11
_diffrn_reflns_limit_l_max 17
_diffrn_reflns_limit_l_min -17
_diffrn_reflns_number 16250
_diffrn_reflns_theta_full 25.00
_diffrn_reflns_theta_max 28.72
_diffrn_reflns_theta_min 2.42
_diffrn_standards_decay_% none
_diffrn_standards_interval_count none
_diffrn_standards_interval_time none
_diffrn_standards_number 0
_exptl_absorpt_coefficient_mu 7.336
_exptl_absorpt_correction_type none
_exptl_crystal_colour yellow
_exptl_crystal_density_diffrn 2.634
_exptl_crystal_density_method 'not measured'
_exptl_crystal_description needle
_exptl_crystal_F_000 676
_exptl_crystal_size_max 0.05
_exptl_crystal_size_mid 0.05
_exptl_crystal_size_min 0.04
_refine_diff_density_max 1.012
_refine_diff_density_min -2.280
_refine_diff_density_rms 0.251
_refine_ls_extinction_method none
_refine_ls_goodness_of_fit_ref 1.067
_refine_ls_hydrogen_treatment constr
_refine_ls_matrix_type full
_refine_ls_number_parameters 190
_refine_ls_number_reflns 4581
_refine_ls_number_restraints 0
_refine_ls_restrained_S_all 1.067
_refine_ls_R_factor_all 0.0343
_refine_ls_R_factor_gt 0.0322
_refine_ls_shift/su_max 0.002
_refine_ls_shift/su_mean 0.000
_refine_ls_structure_factor_coef Fsqd
_refine_ls_weighting_details 'calc w=1/[\s^2^(Fo^2^)+(0.0344P)^2^+4.7258P] where P=(Fo^2^+2Fc^2^)/3'
_refine_ls_weighting_scheme calc
_refine_ls_wR_factor_gt 0.0796
_refine_ls_wR_factor_ref 0.0810
_reflns_number_gt 4357
_reflns_number_total 4581
_reflns_threshold_expression >2sigma(I)
_cod_data_source_file cg3018858_si_003.cif
_cod_data_source_block 2
_cod_original_cell_volume 921.6(3)
_cod_original_sg_symbol_H-M P-1
_cod_database_code 4507792

loop_
_symmetry_equiv_pos_as_xyz
'x, y, z'
'-x, -y, -z'

loop_
_atom_site_label
_atom_site_type_symbol
_atom_site_fract_x
_atom_site_fract_y
_atom_site_fract_z
_atom_site_U_iso_or_equiv
_atom_site_adp_type
_atom_site_occupancy
_atom_site_symmetry_multiplicity
_atom_site_calc_flag
_atom_site_refinement_flags
I3 I 0.18522(3) 0.71502(3) 0.57663(2) 0.01556(8) Uani 1 1 d .
I1 I 0.67192(3) 0.82879(3) 0.51554(2) 0.01426(8) Uani 1 1 d .
I2 I 0.43499(3) 1.07396(3) 0.80373(2) 0.01187(7) Uani 1 1 d .
Cu1 Cu 0.47770(7) 0.78436(6) 0.66975(4) 0.01716(12) Uani 1 1 d .
Cu2 Cu 0.39283(7) 0.97108(7) 0.57850(5) 0.02196(13) Uani 1 1 d .
N1 N 0.5811(4) 0.6683(4) 0.7575(3) 0.0119(6) Uani 1 1 d .
C1 C 0.5759(5) 0.7148(5) 0.8664(3) 0.0153(7) Uani 1 1 d .
H1 H 0.5310 0.8093 0.8999 0.018 Uiso 1 1 calc R
C5 C 0.6494(4) 0.5355(5) 0.7118(3) 0.0112(7) Uani 1 1 d .
H5 H 0.6563 0.5023 0.6353 0.013 Uiso 1 1 calc R
N2 N 0.9483(4) 0.3044(4) 0.7589(3) 0.0091(6) Uani 1 1 d .
H17 H 0.9524 0.3502 0.8339 0.011 Uiso 1 1 calc R
C6 C 0.7774(4) 0.2956(4) 0.7172(3) 0.0108(7) Uani 1 1 d .
H6A H 0.7729 0.2776 0.6377 0.013 Uiso 1 1 calc R
H6B H 0.7127 0.2049 0.7312 0.013 Uiso 1 1 calc R
C4 C 0.7098(4) 0.4455(4) 0.7715(3) 0.0104(7) Uani 1 1 d .
C3 C 0.7000(5) 0.4944(5) 0.8838(3) 0.0167(8) Uani 1 1 d .
H3 H 0.7388 0.4346 0.9268 0.020 Uiso 1 1 calc R
O2 O 0.9511(4) 0.1799(3) 0.9227(2) 0.0141(5) Uani 1 1 d .
O1 O 1.1579(4) 0.5839(3) 0.8963(2) 0.0149(6) Uani 1 1 d .
C10 C 0.9997(5) 0.1435(5) 0.7389(3) 0.0126(7) Uani 1 1 d .
H10A H 1.1171 0.1528 0.7491 0.015 Uiso 1 1 calc R
H10B H 0.9672 0.0781 0.6632 0.015 Uiso 1 1 calc R
C11 C 0.9240(5) 0.0652(4) 0.8170(3) 0.0135(7) Uani 1 1 d .
H11A H 0.8084 0.0350 0.7976 0.016 Uiso 1 1 calc R
H11B H 0.9730 -0.0314 0.8154 0.016 Uiso 1 1 calc R
C7 C 1.0603(5) 0.4122(5) 0.7149(3) 0.0123(7) Uani 1 1 d .
H7A H 1.0033 0.4971 0.7023 0.015 Uiso 1 1 calc R
H7B H 1.0964 0.3502 0.6446 0.015 Uiso 1 1 calc R
C8 C 1.2037(5) 0.4859(5) 0.7945(3) 0.0152(7) Uani 1 1 d .
H8A H 1.2600 0.4006 0.8073 0.018 Uiso 1 1 calc R
H8B H 1.2781 0.5508 0.7625 0.018 Uiso 1 1 calc R
C12 C 0.8488(5) 0.1427(5) 0.9998(3) 0.0138(7) Uani 1 1 d .
H12A H 0.8642 0.0370 1.0063 0.017 Uiso 1 1 calc R
H12B H 0.7362 0.1398 0.9754 0.017 Uiso 1 1 calc R
C9 C 1.1122(5) 0.7321(5) 0.8914(3) 0.0163(8) Uani 1 1 d .
H9A H 0.9965 0.7195 0.8718 0.020 Uiso 1 1 calc R
H9B H 1.1693 0.7654 0.8347 0.020 Uiso 1 1 calc R
C2 C 0.6327(6) 0.6322(5) 0.9321(3) 0.0181(8) Uani 1 1 d .
H2 H 0.6258 0.6687 1.0086 0.022 Uiso 1 1 calc R

loop_
_atom_site_aniso_label
_atom_site_aniso_U_11
_atom_site_aniso_U_22
_atom_site_aniso_U_33
_atom_site_aniso_U_23
_atom_site_aniso_U_13
_atom_site_aniso_U_12
I3 0.01664(13) 0.01918(14) 0.01086(13) 0.00688(10) -0.00203(9) -0.00353(10)
I1 0.01639(13) 0.01668(13) 0.01422(13) 0.00852(10) 0.00657(9) 0.00895(10)
I2 0.01177(12) 0.01238(12) 0.01062(13) 0.00125(9) 0.00086(8) 0.00412(9)
Cu1 0.0211(3) 0.0186(2) 0.0156(3) 0.00843(19) 0.00070(19) 0.0094(2)
Cu2 0.0286(3) 0.0191(3) 0.0220(3) 0.0126(2) -0.0034(2) 0.0029(2)
N1 0.0129(15) 0.0125(15) 0.0124(15) 0.0057(12) 0.0012(12) 0.0050(12)
C1 0.0188(19) 0.0135(17) 0.0135(19) 0.0025(14) 0.0015(15) 0.0062(14)
C5 0.0049(15) 0.0159(17) 0.0138(18) 0.0054(14) 0.0002(13) 0.0035(13)
N2 0.0102(14) 0.0135(14) 0.0045(13) 0.0035(11) 0.0009(11) 0.0036(11)
C6 0.0093(16) 0.0119(16) 0.0116(17) 0.0039(13) -0.0020(13) 0.0035(13)
C4 0.0093(16) 0.0102(16) 0.0122(17) 0.0034(13) 0.0026(13) 0.0029(13)
C3 0.021(2) 0.0196(19) 0.0114(19) 0.0063(15) 0.0003(15) 0.0066(16)
O2 0.0172(14) 0.0147(13) 0.0093(13) 0.0032(10) 0.0003(10) -0.0009(11)
O1 0.0239(15) 0.0124(13) 0.0099(13) 0.0051(10) -0.0005(11) 0.0039(11)
C10 0.0123(17) 0.0132(17) 0.0140(18) 0.0046(14) 0.0010(14) 0.0077(13)
C11 0.0198(19) 0.0081(16) 0.0141(18) 0.0047(14) -0.0021(14) 0.0051(14)
C7 0.0142(17) 0.0156(17) 0.0093(17) 0.0065(14) 0.0032(13) 0.0022(14)
C8 0.0124(17) 0.0169(18) 0.0164(19) 0.0050(15) 0.0011(14) 0.0020(14)
C12 0.0172(18) 0.0143(17) 0.0102(17) 0.0056(14) -0.0003(14) -0.0021(14)
C9 0.022(2) 0.0146(18) 0.0134(19) 0.0061(14) -0.0021(15) 0.0023(15)
C2 0.027(2) 0.023(2) 0.0056(17) 0.0038(15) 0.0020(15) 0.0108(17)

loop_
_atom_type_symbol
_atom_type_description
_atom_type_scat_dispersion_real
_atom_type_scat_dispersion_imag
_atom_type_scat_source
C C 0.0033 0.0016 'International Tables Vol C Tables 4.2.6.8 and 6.1.1.4'
H H 0.0000 0.0000 'International Tables Vol C Tables 4.2.6.8 and 6.1.1.4'
N N 0.0061 0.0033 'International Tables Vol C Tables 4.2.6.8 and 6.1.1.4'
O O 0.0106 0.0060 'International Tables Vol C Tables 4.2.6.8 and 6.1.1.4'
Cu Cu 0.3201 1.2651 'International Tables Vol C Tables 4.2.6.8 and 6.1.1.4'
I I -0.4742 1.8119 'International Tables Vol C Tables 4.2.6.8 and 6.1.1.4'

loop_
_geom_angle_atom_site_label_1
_geom_angle_atom_site_label_2
_geom_angle_atom_site_label_3
_geom_angle
_geom_angle_site_symmetry_1
_geom_angle_site_symmetry_3
Cu1 I3 Cu2 54.55(3) . .
Cu2 I1 Cu1 117.31(3) 2_676 .
Cu2 I1 Cu2 64.81(3) 2_676 .
Cu1 I1 Cu2 52.56(2) . .
Cu1 I2 Cu2 53.18(3) . .
N1 Cu1 Cu2 168.48(11) . .
N1 Cu1 I3 126.90(10) . .
Cu2 Cu1 I3 64.14(3) . .
N1 Cu1 I2 108.09(10) . .
Cu2 Cu1 I2 64.77(3) . .
I3 Cu1 I2 95.92(4) . .
N1 Cu1 I1 109.81(10) . .
Cu2 Cu1 I1 66.18(3) . .
I3 Cu1 I1 106.35(3) . .
I2 Cu1 I1 107.91(3) . .
Cu1 Cu2 I1 175.54(3) . 2_676
Cu1 Cu2 I3 61.31(3) . .
I1 Cu2 I3 122.91(3) 2_676 .
Cu1 Cu2 I2 62.05(3) . .
I1 Cu2 I2 117.67(3) 2_676 .
I3 Cu2 I2 92.87(4) . .
Cu1 Cu2 I1 61.26(3) . .
I1 Cu2 I1 115.19(3) 2_676 .
I3 Cu2 I1 101.35(3) . .
I2 Cu2 I1 102.91(4) . .
Cu1 Cu2 Cu2 113.75(4) . 2_676
I1 Cu2 Cu2 62.64(3) 2_676 2_676
I3 Cu2 Cu2 132.06(4) . 2_676
I2 Cu2 Cu2 128.81(4) . 2_676
I1 Cu2 Cu2 52.55(3) . 2_676
C1 N1 C5 117.3(3) . .
C1 N1 Cu1 120.1(3) . .
C5 N1 Cu1 122.5(3) . .
N1 C1 C2 123.4(4) . .
N1 C1 H1 118.3 . .
C2 C1 H1 118.3 . .
N1 C5 C4 123.2(4) . .
N1 C5 H5 118.4 . .
C4 C5 H5 118.4 . .
C10 N2 C6 111.9(3) . .
C10 N2 C7 112.4(3) . .
C6 N2 C7 111.7(3) . .
C10 N2 H17 106.8 . .
C6 N2 H17 106.8 . .
C7 N2 H17 106.8 . .
C4 C6 N2 110.8(3) . .
C4 C6 H6A 109.5 . .
N2 C6 H6A 109.5 . .
C4 C6 H6B 109.5 . .
N2 C6 H6B 109.5 . .
H6A C6 H6B 108.1 . .
C5 C4 C3 118.5(4) . .
C5 C4 C6 121.3(3) . .
C3 C4 C6 120.1(3) . .
C2 C3 C4 119.0(4) . .
C2 C3 H3 120.5 . .
C4 C3 H3 120.5 . .
C12 O2 C11 112.7(3) . .
C9 O1 C8 113.6(3) . .
N2 C10 C11 109.3(3) . .
N2 C10 H10A 109.8 . .
C11 C10 H10A 109.8 . .
N2 C10 H10B 109.8 . .
C11 C10 H10B 109.8 . .
H10A C10 H10B 108.3 . .
O2 C11 C10 106.3(3) . .
O2 C11 H11A 110.5 . .
C10 C11 H11A 110.5 . .
O2 C11 H11B 110.5 . .
C10 C11 H11B 110.5 . .
H11A C11 H11B 108.7 . .
N2 C7 C8 110.6(3) . .
N2 C7 H7A 109.5 . .
C8 C7 H7A 109.5 . .
N2 C7 H7B 109.5 . .
C8 C7 H7B 109.5 . .
H7A C7 H7B 108.1 . .
O1 C8 C7 111.6(3) . .
O1 C8 H8A 109.3 . .
C7 C8 H8A 109.3 . .
O1 C8 H8B 109.3 . .
C7 C8 H8B 109.3 . .
H8A C8 H8B 108.0 . .
O2 C12 C9 108.9(3) . 2_767
O2 C12 H12A 109.9 . .
C9 C12 H12A 109.9 2_767 .
O2 C12 H12B 109.9 . .
C9 C12 H12B 109.9 2_767 .
H12A C12 H12B 108.3 . .
O1 C9 C12 109.9(3) . 2_767
O1 C9 H9A 109.7 . .
C12 C9 H9A 109.7 2_767 .
O1 C9 H9B 109.7 . .
C12 C9 H9B 109.7 2_767 .
H9A C9 H9B 108.2 . .
C1 C2 C3 118.7(4) . .
C1 C2 H2 120.7 . .
C3 C2 H2 120.7 . .

loop_
_geom_bond_atom_site_label_1
_geom_bond_atom_site_label_2
_geom_bond_distance
_geom_bond_site_symmetry_2
I3 Cu1 2.6463(10) .
I3 Cu2 2.7145(11) .
I1 Cu2 2.5308(8) 2_676
I1 Cu1 2.7136(10) .
I1 Cu2 2.8313(10) .
I2 Cu1 2.7115(11) .
I2 Cu2 2.7768(10) .
Cu1 N1 1.988(3) .
Cu2 Cu1 2.4574(9) .
Cu2 I1 2.5308(8) 2_676
Cu2 Cu2 2.8848(14) 2_676
N1 C1 1.347(5) .
N1 C5 1.355(5) .
C1 C2 1.383(6) .
C1 H1 0.9500 .
C5 C4 1.389(5) .
C5 H5 0.9500 .
N2 C10 1.493(5) .
N2 C6 1.515(5) .
N2 C7 1.517(5) .
N2 H17 0.9300 .
C6 C4 1.495(5) .
C6 H6A 0.9900 .
C6 H6B 0.9900 .
C4 C3 1.393(6) .
C3 C2 1.392(6) .
C3 H3 0.9500 .
O2 C12 1.429(5) .
O2 C11 1.434(5) .
O1 C9 1.432(5) .
O1 C8 1.437(5) .
C10 C11 1.509(5) .
C10 H10A 0.9900 .
C10 H10B 0.9900 .
C11 H11A 0.9900 .
C11 H11B 0.9900 .
C7 C8 1.519(6) .
C7 H7A 0.9900 .
C7 H7B 0.9900 .
C8 H8A 0.9900 .
C8 H8B 0.9900 .
C12 C9 1.511(6) 2_767
C12 H12A 0.9900 .
C12 H12B 0.9900 .
C9 C12 1.511(6) 2_767
C9 H9A 0.9900 .
C9 H9B 0.9900 .
C2 H2 0.9500 .
